data_7124055
loop_
_publ_author_name
'Joshi, Abhisek'
'Semwal, Rashmi'
'Suresh, Eringathodi'
'Adimurthy, Subbarayappa'

_publ_section_title
;
 Pd-Catalyzed regioselective synthesis of 2,6-disubstituted pyridines
 through denitrogenation of pyridotriazoles and 3,8-diarylation of
 imidazo[1,2-a]pyridines
;
_journal_name_full 'Chemical Communications'
_journal_paper_doi 10.1039/C9CC05953A
_journal_year 2019
_chemical_formula_sum 'C26 H19 Cl N2'
_chemical_formula_weight 394.88
_chemical_name_common ORGANIC
_space_group_crystal_system triclinic
_space_group_IT_number 2
_space_group_name_Hall '-P 1'
_space_group_name_H-M_alt 'P -1'
_symmetry_space_group_name_Hall '-P 1'
_symmetry_space_group_name_H-M 'P -1'
_atom_sites_solution_hydrogens geom
_audit_update_record
;
2019-05-03 deposited with the CCDC.    2019-08-15 downloaded from the CCDC.
;
_cell_angle_alpha 88.001(4)
_cell_angle_beta 82.013(4)
_cell_angle_gamma 86.808(4)
_cell_formula_units_Z 4
_cell_length_a 10.1349(13)
_cell_length_b 10.2908(14)
_cell_length_c 19.540(3)
_cell_measurement_reflns_used 7091
_cell_measurement_temperature 302.(2)
_cell_measurement_theta_max 24.4465
_cell_measurement_theta_min 2.2194
_cell_volume 2014.3(5)
_computing_cell_refinement 'Bruker SAINT'
_computing_data_collection 'Bruker APEX2'
_computing_data_reduction 'Bruker SAINT'
_computing_molecular_graphics 'Bruker SHELXTL'
_computing_publication_material 'Bruker SHELXTL'
_computing_structure_refinement 'SHELXL-2014 (Sheldrick 2014)'
_computing_structure_solution 'SHELXS-97 (Sheldrick 2008)'
_diffrn_ambient_temperature 302.(2)
_diffrn_detector_area_resol_mean 7.3910
_diffrn_measured_fraction_theta_full 0.992
_diffrn_measured_fraction_theta_max 0.992
_diffrn_measurement_device_type 'Bruker D8 QUEST'
_diffrn_measurement_method '\f and \w scans'
_diffrn_radiation_type MoK\a
_diffrn_radiation_wavelength 0.71073
_diffrn_reflns_av_R_equivalents 0.0926
_diffrn_reflns_av_unetI/netI 0.1034
_diffrn_reflns_limit_h_max 11
_diffrn_reflns_limit_h_min -11
_diffrn_reflns_limit_k_max 12
_diffrn_reflns_limit_k_min -12
_diffrn_reflns_limit_l_max 22
_diffrn_reflns_limit_l_min -22
_diffrn_reflns_number 40777
_diffrn_reflns_theta_full 24.79
_diffrn_reflns_theta_max 24.79
_diffrn_reflns_theta_min 2.22
_diffrn_source_type 'MICRO FOCUS TUBE'
_exptl_absorpt_coefficient_mu 0.204
_exptl_absorpt_correction_T_max 0.9910
_exptl_absorpt_correction_T_min 0.9650
_exptl_absorpt_correction_type multi-scan
_exptl_absorpt_process_details 'BRUKER SADABS'
_exptl_crystal_colour 'pale yellow'
_exptl_crystal_density_diffrn 1.302
_exptl_crystal_density_method 'not measured'
_exptl_crystal_description PLATES
_exptl_crystal_F_000 824
_exptl_crystal_size_max 0.178
_exptl_crystal_size_mid 0.144
_exptl_crystal_size_min 0.042
_refine_diff_density_max 0.169
_refine_diff_density_min -0.316
_refine_ls_extinction_method none
_refine_ls_goodness_of_fit_ref 1.017
_refine_ls_hydrogen_treatment constr
_refine_ls_matrix_type full
_refine_ls_number_parameters 525
_refine_ls_number_reflns 6890
_refine_ls_number_restraints 0
_refine_ls_restrained_S_all 1.017
_refine_ls_R_factor_all 0.1320
_refine_ls_R_factor_gt 0.0478
_refine_ls_shift/su_max 0.001
_refine_ls_shift/su_mean 0.000
_refine_ls_structure_factor_coef Fsqd
_refine_ls_weighting_details 'w=1/[\s^2^(Fo^2^)+(0.0596P)^2^+0.2511P] where P=(Fo^2^+2Fc^2^)/3'
_refine_ls_weighting_scheme calc
_refine_ls_wR_factor_gt 0.1138
_refine_ls_wR_factor_ref 0.1378
_reflns_number_gt 3963
_reflns_number_total 6890
_reflns_threshold_expression 'I > 2\s(I)'
_cod_data_source_file c9cc05953a2.cif
_cod_data_source_block CHA214FX
_cod_depositor_comments
;
The following automatic conversions were performed:

'_exptl_absorpt_correction_type' value 'MULTI SCAN' changed to
'multi-scan' according to
/home/data/users/saulius/crontab/automatic-downloads/rss-feeds/RSC/lib/dictionaries/cif_core.dic
dictionary named 'cif_core.dic' version 2.4.2 from 2011-04-26.

Automatic conversion script
Id: cif_fix_values 4973 2017-02-22 13:04:09Z antanas 
;
_cod_database_code 7124055

loop_
_space_group_symop_operation_xyz
'x, y, z'
'-x, -y, -z'

loop_
_atom_site_type_symbol
_atom_site_label
_atom_site_fract_x
_atom_site_fract_y
_atom_site_fract_z
_atom_site_U_iso_or_equiv
_atom_site_adp_type
_atom_site_calc_flag
_atom_site_refinement_flags_adp
_atom_site_refinement_flags_posn
_atom_site_occupancy
Cl Cl1 0.31479(10) 0.40923(11) 0.73504(4) 0.1042(4) Uani d . . 1
Cl Cl2 0.25992(10) -0.24149(8) 0.26256(4) 0.0845(3) Uani d . . 1
N N1 0.6975(2) 0.40791(19) 0.99003(10) 0.0483(5) Uani d . . 1
N N2 0.8001(2) 0.58421(19) 1.01428(9) 0.0458(5) Uani d . . 1
N N3 0.6088(2) 0.1953(2) 0.40053(10) 0.0572(6) Uani d . . 1
N N4 0.5301(2) 0.2898(2) 0.50108(11) 0.0545(6) Uani d . . 1
C C1 0.6020(3) 0.8296(3) 0.93972(12) 0.0561(7) Uani d . . 1
H H1 0.52316 0.790343 0.956859 0.067 Uiso calc U R 1
C C2 0.5982(3) 0.9590(3) 0.91902(14) 0.0664(8) Uani d . . 1
H H2 0.51691 1.006607 0.922495 0.08 Uiso calc U R 1
C C3 0.7136(4) 1.0183(3) 0.89331(15) 0.0710(9) Uani d . . 1
H H3 0.710674 1.106043 0.880165 0.085 Uiso calc U R 1
C C4 0.8324(4) 0.9477(3) 0.88718(16) 0.0737(9) Uani d . . 1
H H4 0.910646 0.986992 0.869119 0.088 Uiso calc U R 1
C C5 0.8365(3) 0.8185(3) 0.90770(14) 0.0631(8) Uani d . . 1
H H5 0.918012 0.771132 0.902956 0.076 Uiso calc U R 1
C C6 0.7223(3) 0.7575(2) 0.93517(12) 0.0472(6) Uani d . . 1
C C7 0.7277(3) 0.6214(2) 0.96058(12) 0.0468(6) Uani d . . 1
C C8 0.6681(3) 0.5096(2) 0.94667(12) 0.0469(6) Uani d . . 1
C C9 0.7753(3) 0.4541(2) 1.03113(12) 0.0462(6) Uani d . . 1
C C10 0.8776(3) 0.6563(2) 1.04968(13) 0.0508(7) Uani d . . 1
H H10 0.890813 0.743066 1.037156 0.061 Uiso calc U R 1
C C11 0.9344(3) 0.6000(3) 1.10278(13) 0.0509(7) Uani d . . 1
C C12 0.9101(3) 0.4693(2) 1.12119(12) 0.0526(7) Uani d . . 1
H H12 0.948696 0.431669 1.158097 0.063 Uiso calc U R 1
C C13 0.8329(3) 0.3942(2) 1.08784(12) 0.0480(6) Uani d . . 1
C C14 0.8068(3) 0.2579(2) 1.11004(13) 0.0500(7) Uani d . . 1
C C15 0.7985(3) 0.2219(3) 1.17977(14) 0.0617(8) Uani d . . 1
H H15 0.805266 0.284497 1.212112 0.074 Uiso calc U R 1
C C16 0.7805(3) 0.0949(3) 1.20134(17) 0.0756(9) Uani d . . 1
H H16 0.775515 0.072186 1.24809 0.091 Uiso calc U R 1
C C17 0.7699(3) 0.0010(3) 1.1543(2) 0.0824(10) Uani d . . 1
H H17 0.757939 -0.084998 1.169044 0.099 Uiso calc U R 1
C C18 0.7771(3) 0.0352(3) 1.08546(19) 0.0756(9) Uani d . . 1
H H18 0.770293 -0.027991 1.053419 0.091 Uiso calc U R 1
C C19 0.7945(3) 0.1626(3) 1.06343(14) 0.0597(8) Uani d . . 1
H H19 0.797961 0.184813 1.016687 0.072 Uiso calc U R 1
C C20 0.5829(3) 0.4883(2) 0.89321(12) 0.0484(7) Uani d . . 1
C C21 0.5189(3) 0.3727(3) 0.89448(13) 0.0581(7) Uani d . . 1
H H21 0.531384 0.310269 0.928896 0.07 Uiso calc U R 1
C C22 0.4370(3) 0.3472(3) 0.84623(15) 0.0684(9) Uani d . . 1
H H22 0.395206 0.268717 0.848009 0.082 Uiso calc U R 1
C C23 0.4185(3) 0.4389(3) 0.79587(14) 0.0678(8) Uani d . . 1
C C24 0.4802(3) 0.5541(3) 0.79242(14) 0.0695(9) Uani d . . 1
H H24 0.466154 0.616156 0.758073 0.083 Uiso calc U R 1
C C25 0.5639(3) 0.5778(3) 0.84052(13) 0.0627(8) Uani d . . 1
H H25 0.607981 0.655113 0.83731 0.075 Uiso calc U R 1
C C26 1.0215(3) 0.6766(3) 1.14156(14) 0.0671(8) Uani d . . 1
H H26A 1.10753 0.631968 1.14044 0.101 Uiso calc U R 1
H H26B 0.98074 0.684898 1.188676 0.101 Uiso calc U R 1
H H26C 1.031726 0.761538 1.120228 0.101 Uiso calc U R 1
C C27 0.1860(3) 0.2054(3) 0.50300(15) 0.0655(8) Uani d . . 1
H H27 0.188037 0.221552 0.455748 0.079 Uiso calc U R 1
C C28 0.0659(3) 0.1899(3) 0.54409(17) 0.0830(10) Uani d . . 1
H H28 -0.012557 0.194117 0.524269 0.1 Uiso calc U R 1
C C29 0.0609(4) 0.1682(3) 0.61407(17) 0.0839(10) Uani d . . 1
H H29 -0.020568 0.158155 0.64162 0.101 Uiso calc U R 1
C C30 0.1768(4) 0.1614(3) 0.64318(16) 0.0735(9) Uani d . . 1
H H30 0.173687 0.147714 0.690665 0.088 Uiso calc U R 1
C C31 0.2975(3) 0.1748(3) 0.60254(14) 0.0615(8) Uani d . . 1
H H31 0.3754 0.168812 0.622823 0.074 Uiso calc U R 1
C C32 0.3049(3) 0.1971(3) 0.53197(13) 0.0542(7) Uani d . . 1
C C33 0.4330(3) 0.2088(3) 0.48716(13) 0.0531(7) Uani d . . 1
C C34 0.5308(3) 0.3735(3) 0.55485(13) 0.0593(8) Uani d . . 1
H H34 0.457278 0.381645 0.588943 0.071 Uiso calc U R 1
C C35 0.6384(3) 0.4433(3) 0.55762(14) 0.0615(8) Uani d . . 1
C C36 0.7475(3) 0.4312(3) 0.50434(15) 0.0646(8) Uani d . . 1
H H36 0.821321 0.479898 0.506642 0.078 Uiso calc U R 1
C C37 0.7501(3) 0.3508(3) 0.44902(14) 0.0577(7) Uani d . . 1
C C38 0.6352(3) 0.2782(3) 0.44711(13) 0.0544(7) Uani d . . 1
C C39 0.8648(3) 0.3386(3) 0.39416(15) 0.0664(9) Uani d . . 1
C C40 0.9142(3) 0.2187(4) 0.36888(16) 0.0822(10) Uani d . . 1
H H40 0.871698 0.143914 0.385696 0.099 Uiso calc U R 1
C C41 1.0256(4) 0.2078(5) 0.31908(19) 0.1106(14) Uani d . . 1
H H41 1.057911 0.12639 0.303261 0.133 Uiso calc U R 1
C C42 1.0880(5) 0.3177(7) 0.2932(2) 0.127(2) Uani d . . 1
H H42 1.162982 0.311341 0.259896 0.153 Uiso calc U R 1
C C43 1.0393(5) 0.4349(6) 0.3165(2) 0.1183(18) Uani d . . 1
H H43 1.080835 0.50902 0.2979 0.142 Uiso calc U R 1
C C44 0.9295(4) 0.4491(4) 0.36722(17) 0.0901(12) Uani d . . 1
H H44 0.899505 0.531157 0.383023 0.108 Uiso calc U R 1
C C45 0.4856(3) 0.1526(3) 0.42535(13) 0.0529(7) Uani d . . 1
C C46 0.4260(3) 0.0567(2) 0.38608(13) 0.0515(7) Uani d . . 1
C C47 0.3444(3) -0.0370(3) 0.41852(13) 0.0549(7) Uani d . . 1
H H47 0.323717 -0.038592 0.466417 0.066 Uiso calc U R 1
C C48 0.2936(3) -0.1280(3) 0.38059(13) 0.0563(7) Uani d . . 1
H H48 0.238391 -0.190276 0.402784 0.068 Uiso calc U R 1
C C49 0.3247(3) -0.1263(3) 0.30987(13) 0.0586(8) Uani d . . 1
C C50 0.4054(3) -0.0344(3) 0.27671(14) 0.0713(9) Uani d . . 1
H H50 0.425793 -0.033117 0.228803 0.086 Uiso calc U R 1
C C51 0.4558(3) 0.0556(3) 0.31482(13) 0.0658(8) Uani d . . 1
H H51 0.511343 0.117261 0.292276 0.079 Uiso calc U R 1
C C52 0.6430(4) 0.5291(3) 0.61742(15) 0.0788(10) Uani d . . 1
H H52A 0.702955 0.597198 0.603541 0.118 Uiso calc U R 1
H H52B 0.673661 0.478488 0.654842 0.118 Uiso calc U R 1
H H52C 0.555321 0.566801 0.632226 0.118 Uiso calc U R 1

loop_
_atom_site_aniso_label
_atom_site_aniso_U_11
_atom_site_aniso_U_22
_atom_site_aniso_U_33
_atom_site_aniso_U_12
_atom_site_aniso_U_13
_atom_site_aniso_U_23
Cl1 0.0779(7) 0.1697(10) 0.0740(5) -0.0155(6) -0.0301(5) -0.0390(6)
Cl2 0.0908(7) 0.0903(6) 0.0757(5) -0.0282(5) -0.0083(4) -0.0237(4)
N1 0.0458(15) 0.0521(13) 0.0486(11) -0.0004(11) -0.0112(10) -0.0095(10)
N2 0.0420(14) 0.0478(13) 0.0492(11) 0.0008(10) -0.0118(10) -0.0083(9)
N3 0.0487(17) 0.0645(15) 0.0605(13) -0.0099(12) -0.0113(11) -0.0032(11)
N4 0.0465(16) 0.0587(14) 0.0610(13) -0.0046(12) -0.0158(11) -0.0048(11)
C1 0.051(2) 0.0634(19) 0.0538(15) -0.0003(15) -0.0098(13) 0.0004(13)
C2 0.068(3) 0.064(2) 0.0660(18) 0.0168(17) -0.0138(16) -0.0020(15)
C3 0.088(3) 0.0566(19) 0.0706(19) -0.004(2) -0.0218(18) 0.0059(15)
C4 0.067(3) 0.065(2) 0.091(2) -0.0153(19) -0.0151(18) 0.0105(17)
C5 0.051(2) 0.0599(19) 0.0789(19) -0.0016(16) -0.0114(15) 0.0018(15)
C6 0.0445(19) 0.0502(16) 0.0488(14) 0.0008(14) -0.0128(12) -0.0073(12)
C7 0.0386(17) 0.0500(16) 0.0522(14) 0.0016(13) -0.0090(12) -0.0046(12)
C8 0.0424(17) 0.0526(16) 0.0464(14) -0.0013(13) -0.0069(11) -0.0093(12)
C9 0.0434(17) 0.0437(15) 0.0521(14) -0.0014(13) -0.0072(12) -0.0084(12)
C10 0.0471(18) 0.0463(15) 0.0611(16) -0.0055(13) -0.0112(13) -0.0111(12)
C11 0.0432(18) 0.0552(17) 0.0559(15) -0.0011(13) -0.0107(13) -0.0116(13)
C12 0.0509(19) 0.0563(17) 0.0531(15) 0.0030(14) -0.0166(13) -0.0080(13)
C13 0.0454(18) 0.0476(15) 0.0516(14) 0.0046(13) -0.0097(12) -0.0068(12)
C14 0.0385(17) 0.0540(17) 0.0588(16) 0.0017(13) -0.0124(12) -0.0039(13)
C15 0.055(2) 0.065(2) 0.0651(18) -0.0015(16) -0.0118(14) -0.0023(15)
C16 0.066(2) 0.077(2) 0.084(2) -0.0096(19) -0.0168(17) 0.0186(19)
C17 0.073(3) 0.061(2) 0.118(3) -0.0114(18) -0.032(2) 0.017(2)
C18 0.076(3) 0.054(2) 0.104(3) -0.0036(17) -0.0360(19) -0.0092(17)
C19 0.056(2) 0.0554(19) 0.0703(17) 0.0011(15) -0.0201(14) -0.0058(14)
C20 0.0412(17) 0.0558(16) 0.0484(14) 0.0029(13) -0.0056(12) -0.0139(13)
C21 0.055(2) 0.0661(19) 0.0545(15) -0.0068(15) -0.0081(13) -0.0112(13)
C22 0.055(2) 0.088(2) 0.0651(18) -0.0158(17) -0.0063(15) -0.0237(17)
C23 0.049(2) 0.100(2) 0.0581(18) 0.0000(18) -0.0127(14) -0.0300(17)
C24 0.076(2) 0.082(2) 0.0533(16) 0.0076(19) -0.0230(15) -0.0126(15)
C25 0.070(2) 0.0670(19) 0.0546(16) -0.0065(16) -0.0164(15) -0.0114(14)
C26 0.065(2) 0.0678(19) 0.0743(18) -0.0072(16) -0.0260(16) -0.0152(15)
C27 0.049(2) 0.085(2) 0.0644(17) -0.0077(17) -0.0138(15) -0.0015(15)
C28 0.049(2) 0.118(3) 0.083(2) -0.008(2) -0.0125(17) -0.005(2)
C29 0.055(3) 0.113(3) 0.081(2) -0.010(2) 0.0018(17) -0.0043(19)
C30 0.067(3) 0.086(2) 0.0664(19) -0.0044(19) -0.0051(17) -0.0026(16)
C31 0.053(2) 0.0703(19) 0.0631(18) -0.0012(16) -0.0134(14) -0.0050(14)
C32 0.0448(19) 0.0611(18) 0.0572(16) -0.0025(14) -0.0072(13) -0.0084(13)
C33 0.0414(19) 0.0586(17) 0.0613(16) -0.0054(14) -0.0120(13) -0.0054(13)
C34 0.057(2) 0.0657(18) 0.0575(16) -0.0006(16) -0.0170(14) -0.0069(14)
C35 0.063(2) 0.0566(18) 0.0693(18) -0.0063(16) -0.0245(16) -0.0009(14)
C36 0.061(2) 0.0610(18) 0.079(2) -0.0149(16) -0.0299(17) 0.0052(16)
C37 0.048(2) 0.0593(18) 0.0689(18) -0.0116(15) -0.0186(14) 0.0061(14)
C38 0.049(2) 0.0577(17) 0.0580(16) -0.0048(15) -0.0131(13) 0.0032(13)
C39 0.054(2) 0.083(2) 0.0685(18) -0.0219(19) -0.0245(15) 0.0092(17)
C40 0.057(3) 0.109(3) 0.081(2) -0.019(2) -0.0026(17) -0.014(2)
C41 0.066(3) 0.172(4) 0.095(3) -0.025(3) -0.002(2) -0.027(3)
C42 0.070(3) 0.230(6) 0.085(3) -0.042(4) -0.004(2) -0.009(4)
C43 0.076(4) 0.190(5) 0.094(3) -0.067(4) -0.023(3) 0.050(3)
C44 0.071(3) 0.114(3) 0.092(2) -0.037(2) -0.029(2) 0.030(2)
C45 0.0424(19) 0.0595(17) 0.0579(16) -0.0065(14) -0.0099(13) 0.0002(13)
C46 0.0423(18) 0.0563(17) 0.0566(16) -0.0054(14) -0.0080(12) -0.0036(13)
C47 0.053(2) 0.0608(17) 0.0516(15) -0.0028(15) -0.0107(13) -0.0028(13)
C48 0.0467(19) 0.0622(18) 0.0605(17) -0.0092(15) -0.0072(13) -0.0001(14)
C49 0.052(2) 0.0697(19) 0.0555(16) -0.0095(16) -0.0080(13) -0.0103(14)
C50 0.074(2) 0.089(2) 0.0520(16) -0.0215(19) -0.0048(15) -0.0049(15)
C51 0.066(2) 0.079(2) 0.0542(16) -0.0242(17) -0.0047(14) -0.0012(14)
C52 0.096(3) 0.074(2) 0.0736(19) -0.0129(19) -0.0324(18) -0.0088(16)

loop_
_atom_type_symbol
_atom_type_description
_atom_type_scat_dispersion_real
_atom_type_scat_dispersion_imag
_atom_type_scat_source
C C 0.0033 0.0016 'International Tables Vol C Tables 4.2.6.8 and 6.1.1.4'
H H 0.0000 0.0000 'International Tables Vol C Tables 4.2.6.8 and 6.1.1.4'
Cl Cl 0.1484 0.1585 'International Tables Vol C Tables 4.2.6.8 and 6.1.1.4'
N N 0.0061 0.0033 'International Tables Vol C Tables 4.2.6.8 and 6.1.1.4'

loop_
_geom_angle_atom_site_label_1
_geom_angle_atom_site_label_2
_geom_angle_atom_site_label_3
_geom_angle
C9 N1 C8 105.8(2)
C10 N2 C7 130.1(2)
C10 N2 C9 122.9(2)
C7 N2 C9 106.97(19)
C38 N3 C45 105.1(2)
C34 N4 C33 130.4(2)
C34 N4 C38 122.5(2)
C33 N4 C38 107.1(2)
C2 C1 C6 120.4(3)
C2 C1 H1 119.8
C6 C1 H1 119.8
C3 C2 C1 120.5(3)
C3 C2 H2 119.7
C1 C2 H2 119.7
C4 C3 C2 119.6(3)
C4 C3 H3 120.2
C2 C3 H3 120.2
C3 C4 C5 120.0(3)
C3 C4 H4 120.0
C5 C4 H4 120.0
C4 C5 C6 121.4(3)
C4 C5 H5 119.3
C6 C5 H5 119.3
C5 C6 C1 117.9(2)
C5 C6 C7 121.4(3)
C1 C6 C7 120.7(2)
C8 C7 N2 104.3(2)
C8 C7 C6 135.0(2)
N2 C7 C6 120.5(2)
N1 C8 C7 111.8(2)
N1 C8 C20 119.0(2)
C7 C8 C20 129.1(2)
N1 C9 N2 111.0(2)
N1 C9 C13 130.9(2)
N2 C9 C13 118.1(2)
C11 C10 N2 119.6(2)
C11 C10 H10 120.2
N2 C10 H10 120.2
C10 C11 C12 118.7(2)
C10 C11 C26 120.5(2)
C12 C11 C26 120.9(2)
C13 C12 C11 123.7(2)
C13 C12 H12 118.1
C11 C12 H12 118.1
C12 C13 C9 117.0(2)
C12 C13 C14 122.1(2)
C9 C13 C14 120.9(2)
C19 C14 C15 118.1(2)
C19 C14 C13 122.3(2)
C15 C14 C13 119.6(2)
C16 C15 C14 120.7(3)
C16 C15 H15 119.6
C14 C15 H15 119.6
C15 C16 C17 120.5(3)
C15 C16 H16 119.8
C17 C16 H16 119.8
C18 C17 C16 119.4(3)
C18 C17 H17 120.3
C16 C17 H17 120.3
C17 C18 C19 120.4(3)
C17 C18 H18 119.8
C19 C18 H18 119.8
C18 C19 C14 120.8(3)
C18 C19 H19 119.6
C14 C19 H19 119.6
C25 C20 C21 117.4(2)
C25 C20 C8 123.4(2)
C21 C20 C8 119.2(2)
C22 C21 C20 122.0(3)
C22 C21 H21 119.0
C20 C21 H21 119.0
C23 C22 C21 118.9(3)
C23 C22 H22 120.5
C21 C22 H22 120.5
C22 C23 C24 121.1(3)
C22 C23 Cl1 119.7(2)
C24 C23 Cl1 119.3(3)
C23 C24 C25 119.5(3)
C23 C24 H24 120.3
C25 C24 H24 120.3
C20 C25 C24 121.1(3)
C20 C25 H25 119.5
C24 C25 H25 119.5
C11 C26 H26A 109.5
C11 C26 H26B 109.5
H26A C26 H26B 109.5
C11 C26 H26C 109.5
H26A C26 H26C 109.5
H26B C26 H26C 109.5
C28 C27 C32 120.3(3)
C28 C27 H27 119.8
C32 C27 H27 119.9
C29 C28 C27 120.6(3)
C29 C28 H28 119.7
C27 C28 H28 119.7
C30 C29 C28 119.6(3)
C30 C29 H29 120.2
C28 C29 H29 120.2
C29 C30 C31 120.3(3)
C29 C30 H30 119.8
C31 C30 H30 119.8
C30 C31 C32 121.1(3)
C30 C31 H31 119.5
C32 C31 H31 119.5
C31 C32 C27 118.1(3)
C31 C32 C33 122.1(2)
C27 C32 C33 119.8(2)
C45 C33 N4 104.5(2)
C45 C33 C32 132.4(2)
N4 C33 C32 123.1(2)
C35 C34 N4 119.7(3)
C35 C34 H34 120.2
N4 C34 H34 120.2
C34 C35 C36 119.0(3)
C34 C35 C52 120.1(3)
C36 C35 C52 120.9(3)
C37 C36 C35 123.3(3)
C37 C36 H36 118.3
C35 C36 H36 118.3
C36 C37 C38 116.8(3)
C36 C37 C39 122.7(3)
C38 C37 C39 120.6(3)
N3 C38 N4 111.1(2)
N3 C38 C37 130.1(3)
N4 C38 C37 118.8(2)
C40 C39 C44 118.0(3)
C40 C39 C37 121.8(3)
C44 C39 C37 120.2(3)
C41 C40 C39 121.4(4)
C41 C40 H40 119.3
C39 C40 H40 119.3
C42 C41 C40 119.8(5)
C42 C41 H41 120.1
C40 C41 H41 120.1
C43 C42 C41 119.2(5)
C43 C42 H42 120.4
C41 C42 H42 120.4
C42 C43 C44 122.5(4)
C42 C43 H43 118.8
C44 C43 H43 118.8
C43 C44 C39 119.1(4)
C43 C44 H44 120.4
C39 C44 H44 120.4
N3 C45 C33 112.3(2)
N3 C45 C46 119.3(2)
C33 C45 C46 128.4(2)
C51 C46 C47 118.2(2)
C51 C46 C45 119.8(2)
C47 C46 C45 122.0(2)
C48 C47 C46 120.7(2)
C48 C47 H47 119.7
C46 C47 H47 119.7
C49 C48 C47 119.7(2)
C49 C48 H48 120.1
C47 C48 H48 120.1
C50 C49 C48 120.5(2)
C50 C49 Cl2 120.2(2)
C48 C49 Cl2 119.3(2)
C49 C50 C51 119.4(2)
C49 C50 H50 120.3
C51 C50 H50 120.3
C50 C51 C46 121.5(3)
C50 C51 H51 119.3
C46 C51 H51 119.3
C35 C52 H52A 109.5
C35 C52 H52B 109.5
H52A C52 H52B 109.5
C35 C52 H52C 109.5
H52A C52 H52C 109.5
H52B C52 H52C 109.5

loop_
_geom_bond_atom_site_label_1
_geom_bond_atom_site_label_2
_geom_bond_distance
Cl1 C23 1.737(3)
Cl2 C49 1.739(3)
N1 C9 1.318(3)
N1 C8 1.369(3)
N2 C10 1.377(3)
N2 C7 1.393(3)
N2 C9 1.395(3)
N3 C38 1.332(3)
N3 C45 1.365(3)
N4 C34 1.383(3)
N4 C33 1.386(3)
N4 C38 1.393(3)
C1 C2 1.379(4)
C1 C6 1.385(4)
C1 H1 0.93
C2 C3 1.373(4)
C2 H2 0.93
C3 C4 1.364(4)
C3 H3 0.93
C4 C5 1.376(4)
C4 H4 0.93
C5 C6 1.381(4)
C5 H5 0.93
C6 C7 1.471(3)
C7 C8 1.381(3)
C8 C20 1.474(3)
C9 C13 1.428(3)
C10 C11 1.353(3)
C10 H10 0.93
C11 C12 1.406(3)
C11 C26 1.510(3)
C12 C13 1.371(3)
C12 H12 0.93
C13 C14 1.481(3)
C14 C19 1.383(3)
C14 C15 1.392(3)
C15 C16 1.373(4)
C15 H15 0.93
C16 C17 1.375(4)
C16 H16 0.93
C17 C18 1.372(4)
C17 H17 0.93
C18 C19 1.379(4)
C18 H18 0.93
C19 H19 0.93
C20 C25 1.384(3)
C20 C21 1.385(3)
C21 C22 1.380(4)
C21 H21 0.93
C22 C23 1.365(4)
C22 H22 0.93
C23 C24 1.366(4)
C24 C25 1.387(4)
C24 H24 0.93
C25 H25 0.93
C26 H26A 0.96
C26 H26B 0.96
C26 H26C 0.96
C27 C28 1.375(4)
C27 C32 1.399(4)
C27 H27 0.93
C28 C29 1.372(4)
C28 H28 0.93
C29 C30 1.372(4)
C29 H29 0.93
C30 C31 1.373(4)
C30 H30 0.93
C31 C32 1.382(3)
C31 H31 0.93
C32 C33 1.470(4)
C33 C45 1.383(4)
C34 C35 1.347(4)
C34 H34 0.93
C35 C36 1.413(4)
C35 C52 1.496(4)
C36 C37 1.381(4)
C36 H36 0.93
C37 C38 1.424(4)
C37 C39 1.471(4)
C39 C40 1.387(5)
C39 C44 1.394(4)
C40 C41 1.386(5)
C40 H40 0.93
C41 C42 1.374(6)
C41 H41 0.93
C42 C43 1.346(6)
C42 H42 0.93
C43 C44 1.389(6)
C43 H43 0.93
C44 H44 0.93
C45 C46 1.475(3)
C46 C51 1.383(3)
C46 C47 1.384(3)
C47 C48 1.378(3)
C47 H47 0.93
C48 C49 1.374(3)
C48 H48 0.93
C49 C50 1.371(4)
C50 C51 1.371(4)
C50 H50 0.93
C51 H51 0.93
C52 H52A 0.96
C52 H52B 0.96
C52 H52C 0.96
